data_7106389
loop_
_publ_author_name
'Igor O. Koshevoy'
'Chia-Li Lin'
'Antti J. Karttunen'
'Matti Haukka'
'Chun-Wei Shih'
'Pi-Tai Chou'
'Sergey P. Tunik'
'Tapani A. Pakkanen'

_publ_section_title
;
 Octanuclear gold(I) alkynyl-diphosphine clusters showing thermochromic
 luminescence
;
_journal_name_full Chem.Commun.
_journal_page_first 5533
_journal_paper_doi 10.1039/c1cc11352f
_journal_volume 47
_journal_year 2011
_chemical_formula_moiety 'C96 H102 Au8 P4, 2(F6 P), C H4 O'
_chemical_formula_sum 'C97 H106 Au8 F12 O P6'
_chemical_formula_weight 3277.37
_chemical_name_systematic
;
?
;
_space_group_IT_number 61
_symmetry_cell_setting orthorhombic
_symmetry_space_group_name_Hall '-P 2ac 2ab'
_symmetry_space_group_name_H-M 'P b c a'
_atom_sites_solution_hydrogens geom
_atom_sites_solution_primary direct
_atom_sites_solution_secondary difmap
_audit_creation_method SHELXL-97
_cell_angle_alpha 90.00
_cell_angle_beta 90.00
_cell_angle_gamma 90.00
_cell_formula_units_Z 4
_cell_length_a 22.3376(17)
_cell_length_b 18.7149(14)
_cell_length_c 23.4710(16)
_cell_measurement_reflns_used 9361
_cell_measurement_temperature 100(2)
_cell_measurement_theta_max 26.18
_cell_measurement_theta_min 2.22
_cell_volume 9812.0(12)
_computing_cell_refinement 'SAINT (Bruker AXS, 2009)'
_computing_data_collection 'APEX2 (Bruker AXS, 2010)'
_computing_data_reduction 'SAINT (Bruker AXS, 2009)'
_computing_molecular_graphics 'Diamond v.3.2e (Brandenburg, 2010)'
_computing_publication_material 'SHELXL-97 (Sheldrick, 2008)'
_computing_structure_refinement 'SHELXL-97 (Sheldrick, 2008)'
_computing_structure_solution 'SHELXS-97 (Sheldrick, 2008)'
_diffrn_ambient_temperature 100(2)
_diffrn_detector_area_resol_mean 16
_diffrn_measured_fraction_theta_full 0.992
_diffrn_measured_fraction_theta_max 0.992
_diffrn_measurement_device '62mm x 62mm CCD camera on \k-goniostat'
_diffrn_measurement_device_type 'Bruker KAPPA APEX II CCD'
_diffrn_measurement_method '\f scans and \w scans with \k offset'
_diffrn_radiation_monochromator 'horizontally mounted graphite crystal'
_diffrn_radiation_source 'fine-focus sealed tube'
_diffrn_radiation_type MoK\a
_diffrn_radiation_wavelength 0.71073
_diffrn_reflns_av_R_equivalents 0.0878
_diffrn_reflns_av_sigmaI/netI 0.0992
_diffrn_reflns_limit_h_max 27
_diffrn_reflns_limit_h_min -27
_diffrn_reflns_limit_k_max 23
_diffrn_reflns_limit_k_min -16
_diffrn_reflns_limit_l_max 28
_diffrn_reflns_limit_l_min -24
_diffrn_reflns_number 34524
_diffrn_reflns_theta_full 26.00
_diffrn_reflns_theta_max 26.00
_diffrn_reflns_theta_min 1.96
_exptl_absorpt_coefficient_mu 12.079
_exptl_absorpt_correction_T_max 0.1359
_exptl_absorpt_correction_T_min 0.1175
_exptl_absorpt_correction_type multi-scan
_exptl_absorpt_process_details 'SADABS (Sheldrick, 2008)'
_exptl_crystal_colour yellow
_exptl_crystal_density_diffrn 2.219
_exptl_crystal_density_method 'not measured'
_exptl_crystal_description block
_exptl_crystal_F_000 6104
_exptl_crystal_size_max 0.31
_exptl_crystal_size_mid 0.29
_exptl_crystal_size_min 0.28
_platon_squeeze_details
;
The remaining residual density could not be unambiguously identified and it
was equated to 1 molecule of methanol per molecule of the Au complex.
The potential solvent accessible volume per cell was 265.4 \%A^3^,
with a total electron count of 79.
The contribution of the missing solvent to the calculated structure
factors was taken into account with the BYPASS algorithm
(van der Sluis & Spek, 1990), implemented as the SQUEEZE option in PLATON
(Spek, 2003).
;
_refine_diff_density_max 1.808
_refine_diff_density_min -1.601
_refine_diff_density_rms 0.210
_refine_ls_extinction_method none
_refine_ls_goodness_of_fit_ref 0.879
_refine_ls_hydrogen_treatment constr
_refine_ls_matrix_type full
_refine_ls_number_parameters 579
_refine_ls_number_reflns 9558
_refine_ls_number_restraints 18
_refine_ls_restrained_S_all 0.879
_refine_ls_R_factor_all 0.0735
_refine_ls_R_factor_gt 0.0404
_refine_ls_shift/su_max 0.002
_refine_ls_shift/su_mean 0.000
_refine_ls_structure_factor_coef Fsqd
_refine_ls_weighting_details 'calc w=1/[\s^2^(Fo^2^)+(0.0156P)^2^+0.0000P] where P=(Fo^2^+2Fc^2^)/3'
_refine_ls_weighting_scheme calc
_refine_ls_wR_factor_gt 0.0670
_refine_ls_wR_factor_ref 0.0720
_reflns_number_gt 6161
_reflns_number_total 9558
_reflns_threshold_expression >2sigma(I)
_cod_data_source_file c1cc11352f.txt
_cod_data_source_block 1
_cod_database_code 7106389

loop_
_symmetry_equiv_pos_as_xyz
'x, y, z'
'x+1/2, -y+1/2, -z'
'-x, y+1/2, -z+1/2'
'-x+1/2, -y, z+1/2'
'-x, -y, -z'
'-x-1/2, y-1/2, z'
'x, -y-1/2, z-1/2'
'x-1/2, y, -z-1/2'

loop_
_atom_site_label
_atom_site_type_symbol
_atom_site_fract_x
_atom_site_fract_y
_atom_site_fract_z
_atom_site_U_iso_or_equiv
_atom_site_adp_type
_atom_site_occupancy
_atom_site_symmetry_multiplicity
_atom_site_calc_flag
_atom_site_refinement_flags
_atom_site_disorder_assembly
_atom_site_disorder_group
Au1 Au 0.497511(16) 0.90309(2) 0.313631(14) 0.02010(9) Uani 1 1 d . . .
Au2 Au 0.621887(17) 0.85645(2) 0.380440(14) 0.02241(9) Uani 1 1 d . . .
Au3 Au 0.532352(17) 0.95480(2) 0.425223(15) 0.02438(10) Uani 1 1 d . . .
Au4 Au 0.439587(17) 0.89819(2) 0.529365(15) 0.02423(10) Uani 1 1 d . . .
P1 P 0.67790(11) 0.86408(13) 0.46165(10) 0.0221(6) Uani 1 1 d . . .
P2 P 0.40905(11) 0.96246(13) 0.31657(9) 0.0184(5) Uani 1 1 d . . .
P3 P 0.34259(15) 0.55675(18) 0.34680(12) 0.0448(8) Uani 1 1 d . . .
F1 F 0.2985(4) 0.5078(4) 0.3828(3) 0.080(2) Uani 1 1 d . . .
F2 F 0.3960(4) 0.5348(4) 0.3870(3) 0.088(3) Uani 1 1 d . . .
F3 F 0.3292(3) 0.6215(3) 0.3870(3) 0.066(2) Uani 1 1 d . . .
F4 F 0.3869(3) 0.6055(4) 0.3117(2) 0.0586(19) Uani 1 1 d . . .
F5 F 0.3559(3) 0.4924(4) 0.3064(3) 0.074(2) Uani 1 1 d . . .
F6 F 0.2883(3) 0.5800(3) 0.3082(2) 0.0542(18) Uani 1 1 d . . .
C1 C 0.5578(4) 0.8308(5) 0.2594(4) 0.023(2) Uani 1 1 d . . .
C2 C 0.5805(4) 0.8418(5) 0.3056(4) 0.026(2) Uani 1 1 d . . .
C3 C 0.6496(4) 0.9173(5) 0.5209(3) 0.018(2) Uani 1 1 d . . .
C4 C 0.6694(4) 0.9867(5) 0.5314(4) 0.020(2) Uani 1 1 d . . .
H4 H 0.6965 1.0083 0.5053 0.024 Uiso 1 1 calc R . .
C5 C 0.3493(4) 0.9747(5) 0.4212(3) 0.019(2) Uani 1 1 d . . .
H5 H 0.3362 0.9268 0.4160 0.023 Uiso 1 1 calc R . .
C6 C 0.3874(4) 1.0065(4) 0.3813(3) 0.016(2) Uani 1 1 d . . .
C7 C 0.5836(5) 1.0353(5) 0.4004(4) 0.032(3) Uani 1 1 d U . .
C8 C 0.6238(5) 1.0802(6) 0.3917(4) 0.036(3) Uani 1 1 d . . .
C9 C 0.4866(4) 0.8714(5) 0.4527(3) 0.024(2) Uani 1 1 d . . .
C10 C 0.4637(4) 0.8146(5) 0.4668(4) 0.028(2) Uani 1 1 d . . .
C11 C 0.4435(4) 0.7390(5) 0.4727(4) 0.028(2) Uani 1 1 d . . .
C12 C 0.3748(4) 0.7394(6) 0.4707(5) 0.045(3) Uani 1 1 d . . .
H12B H 0.3613 0.7581 0.4339 0.067 Uiso 1 1 calc R . .
H12A H 0.3593 0.7699 0.5014 0.067 Uiso 1 1 calc R . .
H12C H 0.3597 0.6906 0.4758 0.067 Uiso 1 1 calc R . .
C13 C 0.4663(5) 0.7066(6) 0.5277(5) 0.053(3) Uani 1 1 d . . .
H13B H 0.4451 0.7282 0.5600 0.080 Uiso 1 1 calc R . .
H13A H 0.5093 0.7158 0.5313 0.080 Uiso 1 1 calc R . .
H13C H 0.4591 0.6550 0.5274 0.080 Uiso 1 1 calc R . .
C14 C 0.4685(5) 0.6992(5) 0.4200(5) 0.046(3) Uani 1 1 d . . .
H14C H 0.5123 0.6998 0.4211 0.069 Uiso 1 1 calc R . .
H14A H 0.4546 0.7229 0.3852 0.069 Uiso 1 1 calc R . .
H14B H 0.4543 0.6496 0.4203 0.069 Uiso 1 1 calc R . .
C15 C 0.6761(5) 1.1202(7) 0.3693(4) 0.048(4) Uani 1 1 d . . .
C16A C 0.6544(16) 1.2109(12) 0.3618(12) 0.042(8) Uani 0.50 1 d P A 1
H16A H 0.6887 1.2391 0.3486 0.063 Uiso 0.50 1 calc PR A 1
H16B H 0.6408 1.2293 0.3987 0.063 Uiso 0.50 1 calc PR A 1
H16C H 0.6218 1.2145 0.3341 0.063 Uiso 0.50 1 calc PR A 1
C18A C 0.6919(12) 1.0976(14) 0.3148(10) 0.052(7) Uani 0.50 1 d PU A 1
H18A H 0.6909 1.0453 0.3132 0.078 Uiso 0.50 1 calc PR A 1
H18B H 0.7323 1.1144 0.3058 0.078 Uiso 0.50 1 calc PR A 1
H18C H 0.6635 1.1172 0.2871 0.078 Uiso 0.50 1 calc PR A 1
C16B C 0.6606(15) 1.1757(13) 0.3400(14) 0.060(10) Uani 0.50 1 d P A 2
H16D H 0.6908 1.1850 0.3106 0.090 Uiso 0.50 1 calc PR A 2
H16E H 0.6576 1.2172 0.3653 0.090 Uiso 0.50 1 calc PR A 2
H16F H 0.6218 1.1670 0.3219 0.090 Uiso 0.50 1 calc PR A 2
C18B C 0.7048(10) 1.0546(12) 0.3226(9) 0.039(6) Uani 0.50 1 d PU A 2
H18D H 0.6865 1.0602 0.2849 0.059 Uiso 0.50 1 calc PR A 2
H18E H 0.6956 1.0070 0.3376 0.059 Uiso 0.50 1 calc PR A 2
H18F H 0.7483 1.0602 0.3194 0.059 Uiso 0.50 1 calc PR A 2
C17 C 0.7254(4) 1.1242(6) 0.4123(4) 0.042(3) Uani 1 1 d . A .
H17A H 0.7414 1.0762 0.4190 0.064 Uiso 1 1 calc R . .
H17C H 0.7097 1.1437 0.4480 0.064 Uiso 1 1 calc R . .
H17B H 0.7573 1.1553 0.3979 0.064 Uiso 1 1 calc R . .
C19 C 0.5414(4) 0.8086(5) 0.1999(4) 0.028(2) Uani 1 1 d . . .
C20 C 0.5136(6) 0.8721(6) 0.1665(4) 0.054(4) Uani 1 1 d . . .
H20C H 0.5428 0.9110 0.1640 0.081 Uiso 1 1 calc R . .
H20A H 0.4777 0.8890 0.1863 0.081 Uiso 1 1 calc R . .
H20B H 0.5028 0.8563 0.1280 0.081 Uiso 1 1 calc R . .
C21 C 0.4990(5) 0.7456(6) 0.2026(4) 0.047(3) Uani 1 1 d . . .
H21C H 0.4630 0.7591 0.2238 0.070 Uiso 1 1 calc R . .
H21A H 0.5188 0.7056 0.2218 0.070 Uiso 1 1 calc R . .
H21B H 0.4878 0.7313 0.1638 0.070 Uiso 1 1 calc R . .
C22 C 0.5996(4) 0.7857(6) 0.1695(4) 0.038(3) Uani 1 1 d . . .
H22B H 0.6211 0.7512 0.1933 0.058 Uiso 1 1 calc R . .
H22A H 0.6249 0.8278 0.1632 0.058 Uiso 1 1 calc R . .
H22C H 0.5898 0.7637 0.1328 0.058 Uiso 1 1 calc R . .
C23 C 0.6109(4) 0.8877(5) 0.5590(4) 0.024(2) Uani 1 1 d . . .
H23 H 0.5969 0.8405 0.5525 0.029 Uiso 1 1 calc R . .
C24 C 0.4089(4) 1.0753(5) 0.3921(3) 0.024(2) Uani 1 1 d . . .
H24 H 0.4367 1.0970 0.3668 0.028 Uiso 1 1 calc R . .
C25 C 0.4080(4) 1.0328(4) 0.2632(3) 0.018(2) Uani 1 1 d . . .
C26 C 0.4551(4) 1.0409(5) 0.2278(4) 0.030(2) Uani 1 1 d . . .
H26 H 0.4882 1.0092 0.2310 0.036 Uiso 1 1 calc R . .
C27 C 0.4565(5) 1.0941(6) 0.1870(4) 0.041(3) Uani 1 1 d . . .
H27 H 0.4906 1.0994 0.1631 0.049 Uiso 1 1 calc R . .
C28 C 0.4085(5) 1.1392(6) 0.1811(4) 0.043(3) Uani 1 1 d . . .
H28 H 0.4085 1.1746 0.1520 0.052 Uiso 1 1 calc R . .
C29 C 0.3612(4) 1.1330(6) 0.2167(4) 0.034(3) Uani 1 1 d . . .
H29 H 0.3283 1.1648 0.2125 0.041 Uiso 1 1 calc R . .
C30 C 0.3596(4) 1.0820(5) 0.2589(4) 0.029(2) Uani 1 1 d . . .
H30 H 0.3268 1.0797 0.2846 0.034 Uiso 1 1 calc R . .
C31 C 0.3492(4) 0.9008(5) 0.3016(3) 0.021(2) Uani 1 1 d . . .
C32 C 0.2917(4) 0.9219(5) 0.2878(4) 0.030(3) Uani 1 1 d . . .
H32 H 0.2820 0.9714 0.2877 0.036 Uiso 1 1 calc R . .
C33 C 0.2475(5) 0.8721(6) 0.2740(4) 0.043(3) Uani 1 1 d . . .
H33 H 0.2084 0.8874 0.2635 0.051 Uiso 1 1 calc R . .
C34 C 0.2615(5) 0.8003(6) 0.2758(5) 0.045(3) Uani 1 1 d . . .
H34 H 0.2316 0.7662 0.2662 0.054 Uiso 1 1 calc R . .
C35 C 0.3171(5) 0.7770(6) 0.2909(5) 0.053(4) Uani 1 1 d . . .
H35 H 0.3261 0.7274 0.2925 0.064 Uiso 1 1 calc R . .
C36 C 0.3601(5) 0.8273(5) 0.3037(4) 0.034(3) Uani 1 1 d . . .
H36 H 0.3988 0.8114 0.3146 0.041 Uiso 1 1 calc R . .
C37 C 0.6853(4) 0.7765(5) 0.4941(3) 0.020(2) Uani 1 1 d . . .
C38 C 0.7220(4) 0.7640(5) 0.5414(4) 0.027(2) Uani 1 1 d . . .
H38 H 0.7461 0.8016 0.5560 0.033 Uiso 1 1 calc R . .
C39 C 0.7237(4) 0.6983(6) 0.5669(4) 0.034(3) Uani 1 1 d . . .
H39 H 0.7492 0.6909 0.5987 0.040 Uiso 1 1 calc R . .
C40 C 0.6896(5) 0.6435(5) 0.5475(4) 0.038(3) Uani 1 1 d . . .
H40 H 0.6915 0.5977 0.5649 0.045 Uiso 1 1 calc R . .
C41 C 0.6517(5) 0.6561(6) 0.5015(5) 0.048(3) Uani 1 1 d . . .
H41 H 0.6268 0.6185 0.4879 0.057 Uiso 1 1 calc R . .
C42 C 0.6495(5) 0.7211(6) 0.4754(4) 0.035(3) Uani 1 1 d . . .
H42 H 0.6232 0.7283 0.4442 0.042 Uiso 1 1 calc R . .
C43 C 0.7518(4) 0.8975(5) 0.4435(4) 0.025(2) Uani 1 1 d . . .
C44 C 0.7703(5) 0.8945(7) 0.3881(4) 0.050(3) Uani 1 1 d . . .
H44 H 0.7447 0.8747 0.3600 0.060 Uiso 1 1 calc R . .
C45 C 0.8252(5) 0.9197(7) 0.3730(5) 0.060(4) Uani 1 1 d . . .
H45 H 0.8377 0.9163 0.3344 0.072 Uiso 1 1 calc R . .
C46 C 0.8622(5) 0.9497(6) 0.4122(5) 0.049(3) Uani 1 1 d . . .
H46 H 0.8996 0.9692 0.4008 0.059 Uiso 1 1 calc R . .
C47 C 0.8453(4) 0.9517(5) 0.4680(4) 0.035(3) Uani 1 1 d . . .
H47 H 0.8714 0.9713 0.4958 0.042 Uiso 1 1 calc R . .
C48 C 0.7903(4) 0.9252(5) 0.4842(4) 0.026(2) Uani 1 1 d . . .
H48 H 0.7788 0.9260 0.5232 0.032 Uiso 1 1 calc R . .

loop_
_atom_site_aniso_label
_atom_site_aniso_U_11
_atom_site_aniso_U_22
_atom_site_aniso_U_33
_atom_site_aniso_U_23
_atom_site_aniso_U_13
_atom_site_aniso_U_12
Au1 0.0184(2) 0.02380(19) 0.01809(16) -0.00308(17) -0.00068(16) 0.00381(17)
Au2 0.0197(2) 0.0285(2) 0.01904(17) -0.00600(17) -0.00278(17) 0.00544(18)
Au3 0.01532(19) 0.0350(2) 0.02286(18) -0.00918(19) 0.00107(17) 0.00085(18)
Au4 0.0169(2) 0.0314(2) 0.02437(19) -0.00374(19) 0.00095(17) -0.00127(19)
P1 0.0175(14) 0.0291(15) 0.0197(12) -0.0025(12) 0.0005(11) 0.0010(12)
P2 0.0157(13) 0.0231(14) 0.0165(11) -0.0020(11) -0.0017(10) 0.0013(11)
P3 0.052(2) 0.050(2) 0.0321(16) -0.0082(16) -0.0017(16) -0.0025(17)
F1 0.127(7) 0.071(5) 0.042(4) 0.007(4) 0.007(5) -0.032(5)
F2 0.113(7) 0.068(5) 0.082(5) 0.007(4) -0.047(5) 0.015(5)
F3 0.091(6) 0.052(5) 0.054(4) -0.022(4) 0.011(4) -0.013(4)
F4 0.031(4) 0.088(5) 0.057(4) 0.000(4) 0.005(3) -0.012(4)
F5 0.091(6) 0.058(5) 0.071(5) -0.033(4) -0.006(4) 0.012(4)
F6 0.035(4) 0.076(5) 0.052(4) -0.005(4) -0.001(3) -0.004(3)
C1 0.016(5) 0.029(6) 0.023(5) -0.001(5) 0.003(4) 0.014(5)
C2 0.034(7) 0.015(5) 0.028(5) -0.004(4) 0.003(5) 0.013(5)
C3 0.017(5) 0.022(5) 0.015(4) -0.002(4) 0.003(4) 0.011(4)
C4 0.012(5) 0.020(5) 0.027(5) 0.004(4) 0.002(4) -0.001(4)
C5 0.019(5) 0.018(5) 0.020(5) 0.000(4) 0.003(4) 0.003(4)
C6 0.012(5) 0.019(5) 0.017(4) -0.003(4) -0.002(4) 0.001(4)
C7 0.031(5) 0.044(6) 0.020(4) -0.008(4) 0.018(4) -0.009(5)
C8 0.021(6) 0.066(8) 0.021(5) 0.008(5) -0.005(5) 0.004(6)
C9 0.022(6) 0.033(6) 0.016(5) -0.003(4) 0.000(4) -0.005(5)
C10 0.025(6) 0.035(6) 0.024(5) -0.009(5) 0.007(5) 0.011(5)
C11 0.015(5) 0.016(5) 0.052(6) 0.003(5) 0.011(5) 0.010(4)
C12 0.030(7) 0.040(7) 0.065(7) -0.012(6) 0.001(6) -0.008(6)
C13 0.055(9) 0.043(7) 0.061(8) 0.006(6) -0.015(7) -0.002(6)
C14 0.031(6) 0.031(6) 0.076(8) -0.021(6) -0.005(7) -0.007(5)
C15 0.016(6) 0.106(11) 0.022(5) 0.018(6) 0.001(5) -0.019(7)
C16A 0.051(18) 0.015(14) 0.060(18) 0.009(13) 0.006(15) 0.010(14)
C18A 0.051(11) 0.061(10) 0.045(9) -0.005(9) 0.004(8) -0.006(9)
C16B 0.052(19) 0.029(18) 0.10(3) 0.041(18) 0.01(2) -0.002(17)
C18B 0.035(10) 0.042(10) 0.040(9) -0.002(8) 0.012(8) -0.004(8)
C17 0.023(6) 0.051(8) 0.053(7) 0.007(6) -0.002(6) -0.014(5)
C19 0.028(6) 0.032(6) 0.023(5) -0.013(5) -0.001(5) -0.003(5)
C20 0.092(11) 0.054(8) 0.016(5) -0.005(5) -0.017(6) 0.023(7)
C21 0.038(7) 0.070(9) 0.032(6) -0.014(6) 0.001(6) -0.015(7)
C22 0.028(7) 0.055(8) 0.032(6) -0.017(6) 0.003(5) 0.003(6)
C23 0.007(5) 0.025(6) 0.041(6) -0.004(5) -0.004(5) 0.004(4)
C24 0.016(5) 0.042(6) 0.013(4) -0.008(4) 0.003(4) -0.006(5)
C25 0.023(5) 0.013(5) 0.017(4) -0.003(4) -0.007(4) 0.000(4)
C26 0.026(6) 0.033(6) 0.032(5) 0.009(5) 0.006(5) 0.020(5)
C27 0.053(8) 0.037(6) 0.032(6) 0.017(6) 0.018(6) 0.002(6)
C28 0.063(9) 0.028(6) 0.038(6) 0.007(6) -0.007(6) -0.005(6)
C29 0.019(6) 0.046(7) 0.037(6) 0.000(6) -0.013(5) 0.005(5)
C30 0.019(6) 0.034(6) 0.033(6) -0.002(5) 0.005(5) 0.002(5)
C31 0.025(6) 0.022(5) 0.015(4) -0.010(4) 0.011(4) 0.005(5)
C32 0.024(6) 0.034(6) 0.034(5) -0.002(5) 0.008(5) 0.000(5)
C33 0.019(6) 0.062(9) 0.047(6) -0.004(6) -0.002(5) -0.022(6)
C34 0.051(8) 0.030(7) 0.055(7) -0.016(6) 0.021(7) -0.031(6)
C35 0.038(8) 0.040(8) 0.081(9) -0.025(7) 0.030(7) -0.011(6)
C36 0.034(7) 0.022(6) 0.047(6) 0.001(5) 0.004(5) -0.013(5)
C37 0.011(5) 0.029(6) 0.020(5) 0.003(4) 0.006(4) 0.012(4)
C38 0.017(6) 0.031(6) 0.033(5) 0.000(5) 0.002(5) 0.010(5)
C39 0.029(6) 0.046(7) 0.026(5) 0.008(5) 0.006(5) 0.005(6)
C40 0.044(7) 0.019(6) 0.051(7) 0.004(5) 0.014(6) -0.006(5)
C41 0.049(8) 0.044(8) 0.050(7) -0.021(6) 0.001(6) -0.004(6)
C42 0.036(7) 0.044(7) 0.025(5) 0.004(5) -0.004(5) -0.007(6)
C43 0.016(5) 0.032(6) 0.026(5) -0.002(5) -0.001(4) 0.001(5)
C44 0.029(7) 0.085(9) 0.036(6) -0.014(7) 0.005(6) 0.004(7)
C45 0.035(8) 0.114(12) 0.032(6) -0.013(7) 0.007(6) 0.004(8)
C46 0.030(7) 0.064(9) 0.055(8) 0.005(7) 0.023(6) 0.005(6)
C47 0.025(6) 0.037(6) 0.042(6) 0.003(6) -0.003(5) -0.010(5)
C48 0.020(6) 0.033(6) 0.026(5) 0.011(5) 0.003(5) 0.003(5)

loop_
_atom_type_symbol
_atom_type_description
_atom_type_scat_dispersion_real
_atom_type_scat_dispersion_imag
_atom_type_scat_source
C C 0.0033 0.0016 'International Tables Vol C Tables 4.2.6.8 and 6.1.1.4'
H H 0.0000 0.0000 'International Tables Vol C Tables 4.2.6.8 and 6.1.1.4'
O O 0.0106 0.0060 'International Tables Vol C Tables 4.2.6.8 and 6.1.1.4'
F F 0.0171 0.0103 'International Tables Vol C Tables 4.2.6.8 and 6.1.1.4'
P P 0.1023 0.0942 'International Tables Vol C Tables 4.2.6.8 and 6.1.1.4'
Au Au -2.0133 8.8022 'International Tables Vol C Tables 4.2.6.8 and 6.1.1.4'

loop_
_geom_angle_atom_site_label_1
_geom_angle_atom_site_label_2
_geom_angle_atom_site_label_3
_geom_angle
_geom_angle_site_symmetry_1
_geom_angle_site_symmetry_3
_geom_angle_publ_flag
C2 Au1 P2 176.0(2) . . ?
C2 Au1 C1 31.3(3) . . ?
P2 Au1 C1 144.8(2) . . ?
C2 Au1 Au3 91.5(2) . . ?
P2 Au1 Au3 92.46(6) . . ?
C1 Au1 Au3 122.7(2) . . ?
C2 Au1 Au2 36.0(2) . . ?
P2 Au1 Au2 147.86(6) . . ?
C1 Au1 Au2 67.3(2) . . ?
Au3 Au1 Au2 55.542(11) . . ?
C2 Au2 P1 173.0(3) . . ?
C2 Au2 Au3 94.9(3) . . ?
P1 Au2 Au3 92.03(6) . . ?
C2 Au2 Au1 39.9(3) . . ?
P1 Au2 Au1 147.05(6) . . ?
Au3 Au2 Au1 55.099(12) . . ?
C9 Au3 C7 175.7(4) . . ?
C9 Au3 Au1 83.8(2) . . ?
C7 Au3 Au1 98.2(3) . . ?
C9 Au3 Au2 88.5(3) . . ?
C7 Au3 Au2 88.7(3) . . ?
Au1 Au3 Au2 69.358(13) . . ?
C9 Au3 Au4 135.5(2) . 5_676 ?
C7 Au3 Au4 44.8(2) . 5_676 ?
Au1 Au3 Au4 132.814(17) . 5_676 ?
Au2 Au3 Au4 124.121(17) . 5_676 ?
C9 Au3 Au4 36.6(2) . . ?
C7 Au3 Au4 143.8(2) . . ?
Au1 Au3 Au4 112.627(16) . . ?
Au2 Au3 Au4 118.964(17) . . ?
Au4 Au3 Au4 99.091(13) 5_676 . ?
C7 Au4 C9 155.0(4) 5_676 . ?
C7 Au4 C10 170.5(4) 5_676 . ?
C9 Au4 C10 32.7(3) . . ?
C7 Au4 C8 31.6(3) 5_676 5_676 ?
C9 Au4 C8 172.1(4) . 5_676 ?
C10 Au4 C8 141.8(4) . 5_676 ?
C7 Au4 Au3 40.9(3) 5_676 5_676 ?
C9 Au4 Au3 114.1(3) . 5_676 ?
C10 Au4 Au3 146.0(3) . 5_676 ?
C8 Au4 Au3 72.1(3) 5_676 5_676 ?
C7 Au4 Au3 121.8(3) 5_676 . ?
C9 Au4 Au3 33.3(3) . . ?
C10 Au4 Au3 65.9(3) . . ?
C8 Au4 Au3 151.7(3) 5_676 . ?
Au3 Au4 Au3 80.909(14) 5_676 . ?
C37 P1 C43 109.1(4) . . ?
C37 P1 C3 101.8(4) . . ?
C43 P1 C3 107.8(4) . . ?
C37 P1 Au2 110.1(3) . . ?
C43 P1 Au2 108.9(3) . . ?
C3 P1 Au2 118.7(3) . . ?
C6 P2 C31 105.1(4) . . ?
C6 P2 C25 104.3(4) . . ?
C31 P2 C25 108.7(4) . . ?
C6 P2 Au1 119.0(3) . . ?
C31 P2 Au1 109.1(3) . . ?
C25 P2 Au1 110.2(3) . . ?
F5 P3 F3 179.7(5) . . ?
F5 P3 F6 90.6(4) . . ?
F3 P3 F6 89.2(4) . . ?
F5 P3 F2 91.0(4) . . ?
F3 P3 F2 89.2(4) . . ?
F6 P3 F2 178.2(4) . . ?
F5 P3 F4 90.5(4) . . ?
F3 P3 F4 89.3(4) . . ?
F6 P3 F4 91.3(3) . . ?
F2 P3 F4 89.3(4) . . ?
F5 P3 F1 89.8(4) . . ?
F3 P3 F1 90.4(4) . . ?
F6 P3 F1 89.3(4) . . ?
F2 P3 F1 90.0(4) . . ?
F4 P3 F1 179.3(4) . . ?
C2 C1 C19 168.1(10) . . ?
C2 C1 Au1 69.5(6) . . ?
C19 C1 Au1 122.3(6) . . ?
C1 C2 Au2 176.7(8) . . ?
C1 C2 Au1 79.2(6) . . ?
Au2 C2 Au1 104.1(4) . . ?
C23 C3 C4 117.6(8) . . ?
C23 C3 P1 119.9(7) . . ?
C4 C3 P1 122.3(7) . . ?
C5 C4 C3 122.1(8) 5_676 . ?
C5 C4 H4 119.0 5_676 . ?
C3 C4 H4 119.0 . . ?
C4 C5 C6 119.8(8) 5_676 . ?
C4 C5 H5 120.1 5_676 . ?
C6 C5 H5 120.1 . . ?
C5 C6 C24 118.7(8) . . ?
C5 C6 P2 122.4(7) . . ?
C24 C6 P2 118.9(6) . . ?
C8 C7 Au3 167.9(9) . . ?
C8 C7 Au4 84.7(7) . 5_676 ?
Au3 C7 Au4 94.4(3) . 5_676 ?
C7 C8 C15 164.8(11) . . ?
C7 C8 Au4 63.7(6) . 5_676 ?
C15 C8 Au4 131.5(8) . 5_676 ?
C10 C9 Au3 172.0(8) . . ?
C10 C9 Au4 76.8(6) . . ?
Au3 C9 Au4 110.1(4) . . ?
C9 C10 C11 167.0(9) . . ?
C9 C10 Au4 70.5(6) . . ?
C11 C10 Au4 122.4(6) . . ?
C10 C11 C13 110.9(9) . . ?
C10 C11 C12 107.1(8) . . ?
C13 C11 C12 111.2(9) . . ?
C10 C11 C14 105.9(8) . . ?
C13 C11 C14 111.6(8) . . ?
C12 C11 C14 109.8(9) . . ?
C11 C12 H12B 109.5 . . ?
C11 C12 H12A 109.5 . . ?
H12B C12 H12A 109.5 . . ?
C11 C12 H12C 109.5 . . ?
H12B C12 H12C 109.5 . . ?
H12A C12 H12C 109.5 . . ?
C11 C13 H13B 109.5 . . ?
C11 C13 H13A 109.5 . . ?
H13B C13 H13A 109.5 . . ?
C11 C13 H13C 109.5 . . ?
H13B C13 H13C 109.5 . . ?
H13A C13 H13C 109.5 . . ?
C11 C14 H14C 109.5 . . ?
C11 C14 H14A 109.5 . . ?
H14C C14 H14A 109.5 . . ?
C11 C14 H14B 109.5 . . ?
H14C C14 H14B 109.5 . . ?
H14A C14 H14B 109.5 . . ?
C16B C15 C18A 79.8(18) . . ?
C16B C15 C8 112.6(17) . . ?
C18A C15 C8 111.8(14) . . ?
C16B C15 C17 121.1(18) . . ?
C18A C15 C17 116.6(14) . . ?
C8 C15 C17 111.5(8) . . ?
C16B C15 C18B 109.0(17) . . ?
C8 C15 C18B 98.9(11) . . ?
C17 C15 C18B 100.7(11) . . ?
C18A C15 C16A 105.6(16) . . ?
C8 C15 C16A 107.6(14) . . ?
C17 C15 C16A 102.7(13) . . ?
C18B C15 C16A 134.7(14) . . ?
C15 C16A H16A 109.5 . . ?
C15 C16A H16B 109.5 . . ?
C15 C16A H16C 109.5 . . ?
C15 C18A H18A 109.5 . . ?
C15 C18A H18B 109.5 . . ?
C15 C18A H18C 109.5 . . ?
C15 C16B H16D 109.5 . . ?
C15 C16B H16E 109.5 . . ?
H16D C16B H16E 109.5 . . ?
C15 C16B H16F 109.5 . . ?
H16D C16B H16F 109.5 . . ?
H16E C16B H16F 109.5 . . ?
C15 C18B H18D 109.5 . . ?
C15 C18B H18E 109.5 . . ?
H18D C18B H18E 109.5 . . ?
C15 C18B H18F 109.5 . . ?
H18D C18B H18F 109.5 . . ?
H18E C18B H18F 109.5 . . ?
C15 C17 H17A 109.5 . . ?
C15 C17 H17C 109.5 . . ?
H17A C17 H17C 109.5 . . ?
C15 C17 H17B 109.5 . . ?
H17A C17 H17B 109.5 . . ?
H17C C17 H17B 109.5 . . ?
C1 C19 C21 109.2(8) . . ?
C1 C19 C22 107.4(8) . . ?
C21 C19 C22 109.2(8) . . ?
C1 C19 C20 110.9(8) . . ?
C21 C19 C20 111.6(9) . . ?
C22 C19 C20 108.4(8) . . ?
C19 C20 H20C 109.5 . . ?
C19 C20 H20A 109.5 . . ?
H20C C20 H20A 109.5 . . ?
C19 C20 H20B 109.5 . . ?
H20C C20 H20B 109.5 . . ?
H20A C20 H20B 109.5 . . ?
C19 C21 H21C 109.5 . . ?
C19 C21 H21A 109.5 . . ?
H21C C21 H21A 109.5 . . ?
C19 C21 H21B 109.5 . . ?
H21C C21 H21B 109.5 . . ?
H21A C21 H21B 109.5 . . ?
C19 C22 H22B 109.5 . . ?
C19 C22 H22A 109.5 . . ?
H22B C22 H22A 109.5 . . ?
C19 C22 H22C 109.5 . . ?
H22B C22 H22C 109.5 . . ?
H22A C22 H22C 109.5 . . ?
C3 C23 C24 122.3(9) . 5_676 ?
C3 C23 H23 118.9 . . ?
C24 C23 H23 118.9 5_676 . ?
C6 C24 C23 119.4(8) . 5_676 ?
C6 C24 H24 120.3 . . ?
C23 C24 H24 120.3 5_676 . ?
C26 C25 C30 118.4(8) . . ?
C26 C25 P2 119.8(7) . . ?
C30 C25 P2 121.8(7) . . ?
C25 C26 C27 121.7(9) . . ?
C25 C26 H26 119.2 . . ?
C27 C26 H26 119.2 . . ?
C28 C27 C26 119.8(10) . . ?
C28 C27 H27 120.1 . . ?
C26 C27 H27 120.1 . . ?
C29 C28 C27 119.7(10) . . ?
C29 C28 H28 120.1 . . ?
C27 C28 H28 120.1 . . ?
C28 C29 C30 121.7(10) . . ?
C28 C29 H29 119.1 . . ?
C30 C29 H29 119.1 . . ?
C29 C30 C25 118.7(9) . . ?
C29 C30 H30 120.7 . . ?
C25 C30 H30 120.7 . . ?
C32 C31 C36 116.8(9) . . ?
C32 C31 P2 123.5(8) . . ?
C36 C31 P2 119.7(7) . . ?
C31 C32 C33 121.4(10) . . ?
C31 C32 H32 119.3 . . ?
C33 C32 H32 119.3 . . ?
C34 C33 C32 118.8(10) . . ?
C34 C33 H33 120.6 . . ?
C32 C33 H33 120.6 . . ?
C35 C34 C33 121.8(10) . . ?
C35 C34 H34 119.1 . . ?
C33 C34 H34 119.1 . . ?
C34 C35 C36 118.2(11) . . ?
C34 C35 H35 120.9 . . ?
C36 C35 H35 120.9 . . ?
C35 C36 C31 123.0(11) . . ?
C35 C36 H36 118.5 . . ?
C31 C36 H36 118.5 . . ?
C42 C37 C38 117.7(9) . . ?
C42 C37 P1 119.6(7) . . ?
C38 C37 P1 122.5(7) . . ?
C39 C38 C37 120.9(9) . . ?
C39 C38 H38 119.6 . . ?
C37 C38 H38 119.6 . . ?
C40 C39 C38 121.2(10) . . ?
C40 C39 H39 119.4 . . ?
C38 C39 H39 119.4 . . ?
C39 C40 C41 118.2(10) . . ?
C39 C40 H40 120.9 . . ?
C41 C40 H40 120.9 . . ?
C42 C41 C40 121.4(10) . . ?
C42 C41 H41 119.3 . . ?
C40 C41 H41 119.3 . . ?
C41 C42 C37 120.6(10) . . ?
C41 C42 H42 119.7 . . ?
C37 C42 H42 119.7 . . ?
C44 C43 C48 119.0(9) . . ?
C44 C43 P1 118.9(8) . . ?
C48 C43 P1 122.1(7) . . ?
C45 C44 C43 120.5(11) . . ?
C45 C44 H44 119.8 . . ?
C43 C44 H44 119.8 . . ?
C46 C45 C44 121.0(10) . . ?
C46 C45 H45 119.5 . . ?
C44 C45 H45 119.5 . . ?
C45 C46 C47 119.4(11) . . ?
C45 C46 H46 120.3 . . ?
C47 C46 H46 120.3 . . ?
C46 C47 C48 120.2(10) . . ?
C46 C47 H47 119.9 . . ?
C48 C47 H47 119.9 . . ?
C47 C48 C43 119.8(9) . . ?
C47 C48 H48 120.1 . . ?
C43 C48 H48 120.1 . . ?

loop_
_geom_bond_atom_site_label_1
_geom_bond_atom_site_label_2
_geom_bond_distance
_geom_bond_site_symmetry_2
_geom_bond_publ_flag
Au1 C2 2.187(9) . ?
Au1 P2 2.268(2) . yes
Au1 C1 2.294(8) . ?
Au1 Au3 2.8987(5) . yes
Au1 Au2 3.3075(5) . ?
Au2 C2 2.005(9) . ?
Au2 P1 2.285(2) . yes
Au2 Au3 2.9143(5) . yes
Au3 C9 1.974(10) . ?
Au3 C7 1.980(10) . ?
Au3 Au4 3.0165(6) 5_676 yes
Au3 Au4 3.3751(5) . yes
Au4 C7 2.130(9) 5_676 ?
Au4 C9 2.142(9) . ?
Au4 C10 2.213(9) . ?
Au4 C8 2.366(10) 5_676 ?
Au4 Au3 3.0164(6) 5_676 yes
P1 C37 1.814(9) . ?
P1 C43 1.817(10) . ?
P1 C3 1.823(8) . ?
P2 C6 1.795(8) . ?
P2 C31 1.800(9) . ?
P2 C25 1.816(8) . ?
P3 F5 1.562(7) . ?
P3 F3 1.564(6) . ?
P3 F6 1.575(6) . ?
P3 F2 1.576(7) . ?
P3 F4 1.577(7) . ?
P3 F1 1.588(7) . ?
C1 C2 1.213(11) . ?
C1 C19 1.503(11) . ?
C3 C23 1.362(11) . ?
C3 C4 1.393(11) . ?
C4 C5 1.392(11) 5_676 ?
C4 H4 0.9500 . ?
C5 C4 1.392(11) 5_676 ?
C5 C6 1.398(11) . ?
C5 H5 0.9500 . ?
C6 C24 1.399(11) . ?
C7 C8 1.247(13) . ?
C7 Au4 2.130(9) 5_676 ?
C8 C15 1.483(14) . ?
C8 Au4 2.366(10) 5_676 ?
C9 C10 1.226(12) . ?
C10 C11 1.491(13) . ?
C11 C13 1.514(13) . ?
C11 C12 1.537(12) . ?
C11 C14 1.546(13) . ?
C12 H12B 0.9800 . ?
C12 H12A 0.9800 . ?
C12 H12C 0.9800 . ?
C13 H13B 0.9800 . ?
C13 H13A 0.9800 . ?
C13 H13C 0.9800 . ?
C14 H14C 0.9800 . ?
C14 H14A 0.9800 . ?
C14 H14B 0.9800 . ?
C15 C16B 1.29(3) . ?
C15 C18A 1.39(2) . ?
C15 C17 1.495(13) . ?
C15 C18B 1.77(2) . ?
C15 C16A 1.77(2) . ?
C16A H16A 0.9800 . ?
C16A H16B 0.9800 . ?
C16A H16C 0.9800 . ?
C18A H18A 0.9800 . ?
C18A H18B 0.9800 . ?
C18A H18C 0.9800 . ?
C16B H16D 0.9800 . ?
C16B H16E 0.9800 . ?
C16B H16F 0.9800 . ?
C18B H18D 0.9800 . ?
C18B H18E 0.9800 . ?
C18B H18F 0.9800 . ?
C17 H17A 0.9800 . ?
C17 H17C 0.9800 . ?
C17 H17B 0.9800 . ?
C19 C21 1.513(13) . ?
C19 C22 1.545(12) . ?
C19 C20 1.552(13) . ?
C20 H20C 0.9800 . ?
C20 H20A 0.9800 . ?
C20 H20B 0.9800 . ?
C21 H21C 0.9800 . ?
C21 H21A 0.9800 . ?
C21 H21B 0.9800 . ?
C22 H22B 0.9800 . ?
C22 H22A 0.9800 . ?
C22 H22C 0.9800 . ?
C23 C24 1.411(11) 5_676 ?
C23 H23 0.9500 . ?
C24 C23 1.411(11) 5_676 ?
C24 H24 0.9500 . ?
C25 C26 1.350(12) . ?
C25 C30 1.426(12) . ?
C26 C27 1.383(12) . ?
C26 H26 0.9500 . ?
C27 C28 1.371(14) . ?
C27 H27 0.9500 . ?
C28 C29 1.353(14) . ?
C28 H28 0.9500 . ?
C29 C30 1.375(12) . ?
C29 H29 0.9500 . ?
C30 H30 0.9500 . ?
C31 C32 1.383(12) . ?
C31 C36 1.397(12) . ?
C32 C33 1.397(13) . ?
C32 H32 0.9500 . ?
C33 C34 1.381(14) . ?
C33 H33 0.9500 . ?
C34 C35 1.364(15) . ?
C34 H34 0.9500 . ?
C35 C36 1.377(13) . ?
C35 H35 0.9500 . ?
C36 H36 0.9500 . ?
C37 C42 1.381(12) . ?
C37 C38 1.400(11) . ?
C38 C39 1.368(12) . ?
C38 H38 0.9500 . ?
C39 C40 1.356(13) . ?
C39 H39 0.9500 . ?
C40 C41 1.393(14) . ?
C40 H40 0.9500 . ?
C41 C42 1.362(13) . ?
C41 H41 0.9500 . ?
C42 H42 0.9500 . ?
C43 C44 1.365(12) . ?
C43 C48 1.385(12) . ?
C44 C45 1.360(15) . ?
C44 H44 0.9500 . ?
C45 C46 1.359(14) . ?
C45 H45 0.9500 . ?
C46 C47 1.365(13) . ?
C46 H46 0.9500 . ?
C47 C48 1.378(12) . ?
C47 H47 0.9500 . ?
C48 H48 0.9500 . ?

loop_
_platon_squeeze_void_nr
_platon_squeeze_void_average_x
_platon_squeeze_void_average_y
_platon_squeeze_void_average_z
_platon_squeeze_void_volume
_platon_squeeze_void_count_electrons
_platon_squeeze_void_content
1 0.000 0.000 0.500 67 20 ' '
2 0.500 0.000 1.000 67 20 ' '
3 0.500 0.500 0.500 67 20 ' '
4 1.000 0.500 0.000 67 20 ' '
